data_2222986
loop_
_publ_author_name
'Liu, Chang-Lin'
'Xue, Gang'
'Cui, Yue-Zhi'
'Li, Tian-Duo'
'Ng, Seik Weng'

_publ_section_title 9-{4-[(<i>E</i>)-2-(4,6-Dimethyl-1,3,5-triazin-2-yl)ethenyl]phenyl}-9<i>H</i>-carbazole
_journal_coeditor_code BT5017
_journal_issue 9
_journal_name_full 'Acta Crystallographica Section E'
_journal_page_first o2095
_journal_paper_doi 10.1107/S1600536809030359
_journal_volume 65
_journal_year 2009
_chemical_formula_iupac 'C25 H20 N4'
_chemical_formula_moiety 'C25 H20 N4'
_chemical_formula_sum 'C25 H20 N4'
_chemical_formula_weight 376.45
_chemical_name_systematic
;9-{4-[(<i>E</i>)-2-(4,6-Dimethyl-1,3,5-triazin-2-yl)ethenyl]phenyl}-9<i>H</i>-
carbazole
;
_space_group_IT_number 19
_symmetry_cell_setting orthorhombic
_symmetry_space_group_name_Hall 'P 2ac 2ab'
_symmetry_space_group_name_H-M 'P 21 21 21'
_atom_sites_solution_hydrogens geom
_atom_sites_solution_primary direct
_atom_sites_solution_secondary difmap
_audit_creation_method SHELXL-97
_cell_angle_alpha 90.00
_cell_angle_beta 90.00
_cell_angle_gamma 90.00
_cell_formula_units_Z 4
_cell_length_a 8.0415(8)
_cell_length_b 15.716(2)
_cell_length_c 16.0980(10)
_cell_measurement_reflns_used 40
_cell_measurement_temperature 293(2)
_cell_measurement_theta_max 12.4
_cell_measurement_theta_min 4.6
_cell_volume 2034.5(4)
_computing_cell_refinement 'XSCANS (Siemens, 1996)'
_computing_data_collection 'XSCANS (Siemens, 1996)'
_computing_data_reduction 'XSCANS (Siemens, 1996)'
_computing_molecular_graphics 'X-SEED (Barbour, 2001)'
_computing_publication_material 'publCIF (Westrip, 2009)'
_computing_structure_refinement 'SHELXL97 (Sheldrick, 2008)'
_computing_structure_solution 'SHELXS97 (Sheldrick, 2008)'
_diffrn_ambient_temperature 293(2)
_diffrn_measured_fraction_theta_full 1.000
_diffrn_measured_fraction_theta_max 1.000
_diffrn_measurement_device_type 'Siemens P4 four-circle'
_diffrn_measurement_method \w
_diffrn_radiation_monochromator graphite
_diffrn_radiation_source 'fine-focus sealed tube'
_diffrn_radiation_type MoK\a
_diffrn_radiation_wavelength 0.71073
_diffrn_reflns_av_R_equivalents 0.0260
_diffrn_reflns_av_sigmaI/netI 0.0621
_diffrn_reflns_limit_h_max 9
_diffrn_reflns_limit_h_min -1
_diffrn_reflns_limit_k_max 1
_diffrn_reflns_limit_k_min -19
_diffrn_reflns_limit_l_max 1
_diffrn_reflns_limit_l_min -19
_diffrn_reflns_number 2991
_diffrn_reflns_theta_full 26.00
_diffrn_reflns_theta_max 26.00
_diffrn_reflns_theta_min 1.81
_diffrn_standards_decay_% 1
_diffrn_standards_interval_count 97
_diffrn_standards_number 3
_exptl_absorpt_coefficient_mu 0.074
_exptl_absorpt_correction_T_max 0.988
_exptl_absorpt_correction_T_min 0.901
_exptl_absorpt_correction_type psi-scan
_exptl_absorpt_process_details '(North <i>et al.</i>,  1968)'
_exptl_crystal_colour 'Pale green'
_exptl_crystal_density_diffrn 1.229
_exptl_crystal_density_method 'not measured'
_exptl_crystal_description Prism
_exptl_crystal_F_000 792
_exptl_crystal_size_max 0.42
_exptl_crystal_size_mid 0.28
_exptl_crystal_size_min 0.16
_refine_diff_density_max 0.259
_refine_diff_density_min -0.296
_refine_ls_extinction_coef 0.063(5)
_refine_ls_extinction_expression Fc^*^=kFc[1+0.001xFc^2^\l^3^/sin(2\q)]^-1/4^
_refine_ls_extinction_method 'SHELXL97 (Sheldrick, 2008)'
_refine_ls_goodness_of_fit_ref 1.000
_refine_ls_hydrogen_treatment constr
_refine_ls_matrix_type full
_refine_ls_number_parameters 265
_refine_ls_number_reflns 2291
_refine_ls_number_restraints 0
_refine_ls_restrained_S_all 1.000
_refine_ls_R_factor_all 0.1105
_refine_ls_R_factor_gt 0.0553
_refine_ls_shift/su_max 0.001
_refine_ls_shift/su_mean 0.001
_refine_ls_structure_factor_coef Fsqd
_refine_ls_weighting_details 'calc w=1/[\s^2^(Fo^2^)+(0.0785P)^2^] where P=(Fo^2^+2Fc^2^)/3'
_refine_ls_weighting_scheme calc
_refine_ls_wR_factor_gt 0.1148
_refine_ls_wR_factor_ref 0.1596
_reflns_number_gt 1288
_reflns_number_total 2291
_reflns_threshold_expression I>2\s(I)
_cod_data_source_file bt5017.cif
_cod_data_source_block I
_cod_depositor_comments
;
The following automatic conversions were performed:
'_symmetry_cell_setting' value 'Orthorhombic' changed to 'orthorhombic'
according to '/home/saulius/struct/CIF-dictionaries/cif_core.dic'
dictionary named 'cif_core.dic' version 2.4.1 from 2010-06-29.

Automatic conversion script
Id: cif_fix_enum 1527 2010-12-29 10:47:43Z saulius 

The following automatic conversions were performed:

'_symmetry_cell_setting' value 'Orthorhombic' changed to
'orthorhombic' according to
/home/saulius/struct/CIF-dictionaries/cif_core.dic dictionary named
'cif_core.dic' version 2.4.1 from 2010-06-29.

Automatic conversion script
Id: cif_fix_values 1715 2011-07-08 13:25:40Z adriana 
;
_cod_original_cell_volume 2034.4(3)
_cod_database_code 2222986
_cod_database_fobs_code 2222986

loop_
_symmetry_equiv_pos_as_xyz
'x, y, z'
'-x+1/2, -y, z+1/2'
'x+1/2, -y+1/2, -z'
'-x, y+1/2, -z+1/2'

loop_
_atom_site_type_symbol
_atom_site_label
_atom_site_fract_x
_atom_site_fract_y
_atom_site_fract_z
_atom_site_U_iso_or_equiv
_atom_site_adp_type
_atom_site_calc_flag
_atom_site_refinement_flags
_atom_site_occupancy
_atom_site_disorder_assembly
_atom_site_disorder_group
N N1 0.3440(7) 0.5461(3) 0.7650(3) 0.0774(15) Uani d . 1 . .
N N2 0.2899(6) 0.4809(2) 0.6348(2) 0.0627(12) Uani d . 1 . .
N N3 0.4255(6) 0.4024(3) 0.7419(3) 0.0659(12) Uani d . 1 . .
N N4 0.3597(5) 0.0613(2) 0.3022(2) 0.0511(11) Uani d . 1 . .
C C1 0.2848(8) 0.5466(3) 0.6880(4) 0.0732(17) Uani d . 1 . .
C C2 0.4126(8) 0.4724(4) 0.7893(3) 0.0727(17) Uani d . 1 . .
C C3 0.3621(7) 0.4108(3) 0.6658(3) 0.0584(14) Uani d . 1 . .
C C4 0.2098(9) 0.6278(3) 0.6563(4) 0.091(2) Uani d . 1 . .
H H4A 0.1203 0.6448 0.6921 0.137 Uiso calc R 1 . .
H H4B 0.1680 0.6190 0.6011 0.137 Uiso calc R 1 . .
H H4C 0.2932 0.6715 0.6554 0.137 Uiso calc R 1 . .
C C5 0.4801(8) 0.4663(4) 0.8757(3) 0.097(2) Uani d . 1 . .
H H5A 0.4946 0.4076 0.8903 0.146 Uiso calc R 1 . .
H H5B 0.4036 0.4925 0.9137 0.146 Uiso calc R 1 . .
H H5C 0.5853 0.4950 0.8785 0.146 Uiso calc R 1 . .
C C6 0.3767(7) 0.3359(3) 0.6121(3) 0.0563(13) Uani d . 1 . .
H H6 0.4272 0.2875 0.6337 0.068 Uiso calc R 1 . .
C C7 0.3217(7) 0.3333(3) 0.5341(3) 0.0539(12) Uani d . 1 . .
H H7 0.2704 0.3823 0.5144 0.065 Uiso calc R 1 . .
C C8 0.3331(7) 0.2616(3) 0.4757(3) 0.0498(12) Uani d . 1 . .
C C9 0.2847(7) 0.2736(3) 0.3941(3) 0.0545(13) Uani d . 1 . .
H H9 0.2475 0.3269 0.3771 0.065 Uiso calc R 1 . .
C C10 0.2910(7) 0.2076(3) 0.3373(3) 0.0544(13) Uani d . 1 . .
H H10 0.2559 0.2166 0.2830 0.065 Uiso calc R 1 . .
C C11 0.3490(6) 0.1284(3) 0.3607(3) 0.0471(12) Uani d . 1 . .
C C12 0.3989(7) 0.1159(3) 0.4417(3) 0.0537(12) Uani d . 1 . .
H H12 0.4389 0.0630 0.4581 0.064 Uiso calc R 1 . .
C C13 0.3898(7) 0.1816(3) 0.4988(3) 0.0563(13) Uani d . 1 . .
H H13 0.4223 0.1720 0.5534 0.068 Uiso calc R 1 . .
C C14 0.4250(6) 0.0677(3) 0.2221(3) 0.0503(12) Uani d . 1 . .
C C15 0.5018(7) 0.1357(3) 0.1836(3) 0.0630(14) Uani d . 1 . .
H H15 0.5147 0.1875 0.2108 0.076 Uiso calc R 1 . .
C C16 0.5584(7) 0.1243(4) 0.1036(3) 0.0700(15) Uani d . 1 . .
H H16 0.6104 0.1693 0.0766 0.084 Uiso calc R 1 . .
C C17 0.5401(7) 0.0476(4) 0.0625(3) 0.0712(16) Uani d . 1 . .
H H17 0.5785 0.0419 0.0083 0.085 Uiso calc R 1 . .
C C18 0.4658(6) -0.0198(4) 0.1013(3) 0.0636(15) Uani d . 1 . .
H H18 0.4539 -0.0713 0.0735 0.076 Uiso calc R 1 . .
C C19 0.4080(6) -0.0115(3) 0.1823(3) 0.0521(12) Uani d . 1 . .
C C20 0.3274(6) -0.0680(3) 0.2402(3) 0.0520(12) Uani d . 1 . .
C C21 0.2764(7) -0.1526(3) 0.2366(3) 0.0662(15) Uani d . 1 . .
H H21 0.2946 -0.1844 0.1888 0.079 Uiso calc R 1 . .
C C22 0.2003(8) -0.1884(3) 0.3032(3) 0.0733(16) Uani d . 1 . .
H H22 0.1661 -0.2448 0.3006 0.088 Uiso calc R 1 . .
C C23 0.1725(7) -0.1418(3) 0.3754(3) 0.0688(15) Uani d . 1 . .
H H23 0.1202 -0.1675 0.4204 0.083 Uiso calc R 1 . .
C C24 0.2220(7) -0.0573(3) 0.3811(3) 0.0624(14) Uani d . 1 . .
H H24 0.2028 -0.0260 0.4291 0.075 Uiso calc R 1 . .
C C25 0.3004(6) -0.0213(3) 0.3137(3) 0.0520(12) Uani d . 1 . .

loop_
_atom_site_aniso_label
_atom_site_aniso_U_11
_atom_site_aniso_U_22
_atom_site_aniso_U_33
_atom_site_aniso_U_12
_atom_site_aniso_U_13
_atom_site_aniso_U_23
N1 0.088(4) 0.069(3) 0.075(3) -0.020(3) 0.025(3) -0.033(3)
N2 0.075(3) 0.049(2) 0.065(2) -0.009(2) 0.021(3) -0.010(2)
N3 0.077(3) 0.064(3) 0.056(2) -0.019(3) 0.017(3) -0.019(2)
N4 0.064(3) 0.044(2) 0.045(2) -0.002(2) 0.001(2) -0.0078(17)
C1 0.081(4) 0.057(3) 0.081(4) -0.021(3) 0.031(4) -0.025(3)
C2 0.075(4) 0.083(4) 0.060(3) -0.030(4) 0.023(3) -0.023(3)
C3 0.067(4) 0.055(3) 0.053(3) -0.015(3) 0.017(3) -0.013(2)
C4 0.108(5) 0.053(3) 0.114(5) 0.003(3) 0.038(5) -0.016(3)
C5 0.099(5) 0.126(5) 0.066(4) -0.037(4) 0.013(4) -0.041(4)
C6 0.072(4) 0.047(3) 0.050(3) -0.008(3) 0.011(3) -0.009(2)
C7 0.065(3) 0.043(2) 0.053(3) -0.005(3) 0.008(3) -0.004(2)
C8 0.060(3) 0.041(2) 0.049(3) -0.005(2) 0.004(3) -0.007(2)
C9 0.071(4) 0.040(2) 0.052(3) 0.006(3) 0.001(3) -0.005(2)
C10 0.071(3) 0.047(3) 0.046(2) 0.004(3) -0.002(3) -0.005(2)
C11 0.056(3) 0.043(2) 0.043(2) 0.000(2) 0.001(2) -0.008(2)
C12 0.071(3) 0.042(2) 0.048(3) 0.004(3) -0.006(3) -0.006(2)
C13 0.074(4) 0.051(3) 0.043(2) -0.001(3) -0.004(3) -0.007(2)
C14 0.052(3) 0.054(3) 0.044(3) 0.006(3) 0.000(2) -0.006(2)
C15 0.074(4) 0.063(3) 0.051(3) -0.003(3) 0.002(3) -0.006(3)
C16 0.077(4) 0.084(4) 0.049(3) -0.005(4) 0.007(3) -0.001(3)
C17 0.074(4) 0.094(4) 0.045(3) 0.007(4) 0.003(3) -0.006(3)
C18 0.064(4) 0.076(3) 0.050(3) 0.011(3) -0.006(3) -0.026(3)
C19 0.051(3) 0.057(3) 0.048(3) 0.008(3) -0.007(2) -0.010(2)
C20 0.053(3) 0.047(3) 0.056(3) 0.006(2) -0.009(3) -0.012(2)
C21 0.072(4) 0.054(3) 0.072(3) 0.004(3) -0.011(3) -0.019(3)
C22 0.091(4) 0.047(3) 0.082(4) -0.001(3) -0.005(4) -0.007(3)
C23 0.078(4) 0.057(3) 0.072(3) -0.004(3) 0.008(3) 0.003(3)
C24 0.073(4) 0.049(3) 0.065(3) 0.003(3) 0.007(3) -0.008(2)
C25 0.057(3) 0.044(2) 0.055(3) 0.004(2) -0.005(3) -0.004(2)

loop_
_atom_type_symbol
_atom_type_description
_atom_type_scat_dispersion_real
_atom_type_scat_dispersion_imag
_atom_type_scat_source
C C 0.0033 0.0000 'International Tables Vol C Tables 4.2.6.8 and 6.1.1.4'
H H 0.0000 0.0000 'International Tables Vol C Tables 4.2.6.8 and 6.1.1.4'
N N 0.0061 0.0000 'International Tables Vol C Tables 4.2.6.8 and 6.1.1.4'

loop_
_geom_angle_atom_site_label_1
_geom_angle_atom_site_label_2
_geom_angle_atom_site_label_3
_geom_angle_site_symmetry_1
_geom_angle_site_symmetry_3
_geom_angle
_geom_angle_publ_flag
C1 N1 C2 . . 115.1(4) ?
C1 N2 C3 . . 114.1(4) ?
C3 N3 C2 . . 114.3(5) ?
C25 N4 C14 . . 108.5(4) ?
C25 N4 C11 . . 125.8(4) ?
C14 N4 C11 . . 125.7(4) ?
N1 C1 N2 . . 125.4(5) ?
N1 C1 C4 . . 117.8(5) ?
N2 C1 C4 . . 116.7(5) ?
N3 C2 N1 . . 125.0(5) ?
N3 C2 C5 . . 116.6(6) ?
N1 C2 C5 . . 118.3(5) ?
N3 C3 N2 . . 126.1(4) ?
N3 C3 C6 . . 115.6(5) ?
N2 C3 C6 . . 118.4(4) ?
C1 C4 H4A . . 109.5 ?
C1 C4 H4B . . 109.5 ?
H4A C4 H4B . . 109.5 ?
C1 C4 H4C . . 109.5 ?
H4A C4 H4C . . 109.5 ?
H4B C4 H4C . . 109.5 ?
C2 C5 H5A . . 109.5 ?
C2 C5 H5B . . 109.5 ?
H5A C5 H5B . . 109.5 ?
C2 C5 H5C . . 109.5 ?
H5A C5 H5C . . 109.5 ?
H5B C5 H5C . . 109.5 ?
C7 C6 C3 . . 123.6(5) ?
C7 C6 H6 . . 118.2 ?
C3 C6 H6 . . 118.2 ?
C6 C7 C8 . . 127.3(5) ?
C6 C7 H7 . . 116.4 ?
C8 C7 H7 . . 116.4 ?
C9 C8 C13 . . 118.1(4) ?
C9 C8 C7 . . 119.0(4) ?
C13 C8 C7 . . 122.9(4) ?
C8 C9 C10 . . 121.0(4) ?
C8 C9 H9 . . 119.5 ?
C10 C9 H9 . . 119.5 ?
C9 C10 C11 . . 120.5(4) ?
C9 C10 H10 . . 119.8 ?
C11 C10 H10 . . 119.8 ?
C12 C11 C10 . . 119.0(4) ?
C12 C11 N4 . . 120.3(4) ?
C10 C11 N4 . . 120.6(4) ?
C11 C12 C13 . . 120.4(4) ?
C11 C12 H12 . . 119.8 ?
C13 C12 H12 . . 119.8 ?
C12 C13 C8 . . 121.0(4) ?
C12 C13 H13 . . 119.5 ?
C8 C13 H13 . . 119.5 ?
C15 C14 N4 . . 129.6(4) ?
C15 C14 C19 . . 121.6(4) ?
N4 C14 C19 . . 108.8(4) ?
C16 C15 C14 . . 117.8(5) ?
C16 C15 H15 . . 121.1 ?
C14 C15 H15 . . 121.1 ?
C15 C16 C17 . . 121.8(5) ?
C15 C16 H16 . . 119.1 ?
C17 C16 H16 . . 119.1 ?
C18 C17 C16 . . 120.2(5) ?
C18 C17 H17 . . 119.9 ?
C16 C17 H17 . . 119.9 ?
C17 C18 C19 . . 120.1(5) ?
C17 C18 H18 . . 120.0 ?
C19 C18 H18 . . 120.0 ?
C18 C19 C14 . . 118.6(5) ?
C18 C19 C20 . . 134.3(5) ?
C14 C19 C20 . . 107.1(4) ?
C21 C20 C25 . . 119.1(5) ?
C21 C20 C19 . . 133.9(5) ?
C25 C20 C19 . . 107.0(4) ?
C22 C21 C20 . . 119.7(5) ?
C22 C21 H21 . . 120.1 ?
C20 C21 H21 . . 120.1 ?
C21 C22 C23 . . 121.0(5) ?
C21 C22 H22 . . 119.5 ?
C23 C22 H22 . . 119.5 ?
C24 C23 C22 . . 120.8(5) ?
C24 C23 H23 . . 119.6 ?
C22 C23 H23 . . 119.6 ?
C25 C24 C23 . . 118.2(5) ?
C25 C24 H24 . . 120.9 ?
C23 C24 H24 . . 120.9 ?
C24 C25 N4 . . 130.0(4) ?
C24 C25 C20 . . 121.2(4) ?
N4 C25 C20 . . 108.7(4) ?

loop_
_geom_bond_atom_site_label_1
_geom_bond_atom_site_label_2
_geom_bond_site_symmetry_2
_geom_bond_distance
_geom_bond_publ_flag
N1 C1 . 1.328(7) ?
N1 C2 . 1.342(7) ?
N2 C1 . 1.341(5) ?
N2 C3 . 1.341(6) ?
N3 C3 . 1.333(6) ?
N3 C2 . 1.342(6) ?
N4 C25 . 1.396(6) ?
N4 C14 . 1.396(5) ?
N4 C11 . 1.416(5) ?
C1 C4 . 1.500(7) ?
C2 C5 . 1.496(8) ?
C3 C6 . 1.465(6) ?
C4 H4A . 0.9600 ?
C4 H4B . 0.9600 ?
C4 H4C . 0.9600 ?
C5 H5A . 0.9600 ?
C5 H5B . 0.9600 ?
C5 H5C . 0.9600 ?
C6 C7 . 1.332(6) ?
C6 H6 . 0.9300 ?
C7 C8 . 1.471(5) ?
C7 H7 . 0.9300 ?
C8 C9 . 1.383(6) ?
C8 C13 . 1.388(6) ?
C9 C10 . 1.383(6) ?
C9 H9 . 0.9300 ?
C10 C11 . 1.382(6) ?
C10 H10 . 0.9300 ?
C11 C12 . 1.378(6) ?
C12 C13 . 1.384(6) ?
C12 H12 . 0.9300 ?
C13 H13 . 0.9300 ?
C14 C15 . 1.382(6) ?
C14 C19 . 1.406(6) ?
C15 C16 . 1.378(6) ?
C15 H15 . 0.9300 ?
C16 C17 . 1.382(7) ?
C16 H16 . 0.9300 ?
C17 C18 . 1.367(7) ?
C17 H17 . 0.9300 ?
C18 C19 . 1.391(6) ?
C18 H18 . 0.9300 ?
C19 C20 . 1.441(6) ?
C20 C21 . 1.393(6) ?
C20 C25 . 1.408(6) ?
C21 C22 . 1.357(7) ?
C21 H21 . 0.9300 ?
C22 C23 . 1.392(7) ?
C22 H22 . 0.9300 ?
C23 C24 . 1.389(6) ?
C23 H23 . 0.9300 ?
C24 C25 . 1.377(6) ?
C24 H24 . 0.9300 ?

loop_
_geom_torsion_atom_site_label_1
_geom_torsion_atom_site_label_2
_geom_torsion_atom_site_label_3
_geom_torsion_atom_site_label_4
_geom_torsion_site_symmetry_1
_geom_torsion_site_symmetry_2
_geom_torsion_site_symmetry_3
_geom_torsion_site_symmetry_4
_geom_torsion
_geom_torsion_publ_flag
C2 N1 C1 N2 . . . . -0.5(9) ?
C2 N1 C1 C4 . . . . -178.7(5) ?
C3 N2 C1 N1 . . . . 0.1(8) ?
C3 N2 C1 C4 . . . . 178.3(5) ?
C3 N3 C2 N1 . . . . -0.4(8) ?
C3 N3 C2 C5 . . . . 179.4(5) ?
C1 N1 C2 N3 . . . . 0.7(9) ?
C1 N1 C2 C5 . . . . -179.2(5) ?
C2 N3 C3 N2 . . . . 0.0(8) ?
C2 N3 C3 C6 . . . . 179.0(4) ?
C1 N2 C3 N3 . . . . 0.1(8) ?
C1 N2 C3 C6 . . . . -178.9(5) ?
N3 C3 C6 C7 . . . . -179.4(5) ?
N2 C3 C6 C7 . . . . -0.3(8) ?
C3 C6 C7 C8 . . . . 179.2(5) ?
C6 C7 C8 C9 . . . . -173.2(5) ?
C6 C7 C8 C13 . . . . 7.1(8) ?
C13 C8 C9 C10 . . . . 0.7(8) ?
C7 C8 C9 C10 . . . . -179.1(5) ?
C8 C9 C10 C11 . . . . -1.3(8) ?
C9 C10 C11 C12 . . . . 0.7(8) ?
C9 C10 C11 N4 . . . . -178.3(5) ?
C25 N4 C11 C12 . . . . 49.7(7) ?
C14 N4 C11 C12 . . . . -133.2(5) ?
C25 N4 C11 C10 . . . . -131.3(5) ?
C14 N4 C11 C10 . . . . 45.8(7) ?
C10 C11 C12 C13 . . . . 0.5(8) ?
N4 C11 C12 C13 . . . . 179.5(5) ?
C11 C12 C13 C8 . . . . -1.0(8) ?
C9 C8 C13 C12 . . . . 0.4(8) ?
C7 C8 C13 C12 . . . . -179.8(5) ?
C25 N4 C14 C15 . . . . -177.9(5) ?
C11 N4 C14 C15 . . . . 4.6(8) ?
C25 N4 C14 C19 . . . . -0.3(5) ?
C11 N4 C14 C19 . . . . -177.8(4) ?
N4 C14 C15 C16 . . . . 178.7(5) ?
C19 C14 C15 C16 . . . . 1.4(8) ?
C14 C15 C16 C17 . . . . 0.0(8) ?
C15 C16 C17 C18 . . . . -0.7(9) ?
C16 C17 C18 C19 . . . . 0.1(8) ?
C17 C18 C19 C14 . . . . 1.2(7) ?
C17 C18 C19 C20 . . . . -179.4(5) ?
C15 C14 C19 C18 . . . . -1.9(7) ?
N4 C14 C19 C18 . . . . -179.8(4) ?
C15 C14 C19 C20 . . . . 178.5(5) ?
N4 C14 C19 C20 . . . . 0.6(5) ?
C18 C19 C20 C21 . . . . -0.2(10) ?
C14 C19 C20 C21 . . . . 179.3(5) ?
C18 C19 C20 C25 . . . . 179.7(5) ?
C14 C19 C20 C25 . . . . -0.8(5) ?
C25 C20 C21 C22 . . . . 0.7(8) ?
C19 C20 C21 C22 . . . . -179.3(6) ?
C20 C21 C22 C23 . . . . -0.2(9) ?
C21 C22 C23 C24 . . . . 0.1(9) ?
C22 C23 C24 C25 . . . . -0.5(8) ?
C23 C24 C25 N4 . . . . 178.9(5) ?
C23 C24 C25 C20 . . . . 1.1(8) ?
C14 N4 C25 C24 . . . . -178.2(5) ?
C11 N4 C25 C24 . . . . -0.7(8) ?
C14 N4 C25 C20 . . . . -0.2(5) ?
C11 N4 C25 C20 . . . . 177.3(4) ?
C21 C20 C25 C24 . . . . -1.2(7) ?
C19 C20 C25 C24 . . . . 178.8(4) ?
C21 C20 C25 N4 . . . . -179.4(5) ?
C19 C20 C25 N4 . . . . 0.6(5) ?

loop_
_cod_related_entry_id
_cod_related_entry_database
_cod_related_entry_code
1 ChemSpider 24743005
